data_7104415
loop_
_publ_author_name
'Ruiz, Javier'
'Perandones, Bernab\'e F'

_publ_section_title
;
 Metal-induced tautomerization of oxazole and thiazole molecules to
 heterocyclic carbenes.
;
_journal_issue 19
_journal_name_full 'Chemical communications (Cambridge, England)'
_journal_page_first 2741
_journal_page_last 2743
_journal_paper_doi 10.1039/b900955h
_journal_volume 34
_journal_year 2009
_chemical_compound_source 'synthesis as described'
_chemical_formula_moiety 'C16 H11 Mn N3 O3 S, Cl O4, 0.5(C2 H5 Cl4)'
_chemical_formula_sum 'C17 H13 Cl3 Mn N3 O7 S'
_chemical_formula_weight 564.66
_chemical_name_systematic
;
?
;
_space_group_IT_number 14
_symmetry_cell_setting monoclinic
_symmetry_Int_Tables_number 14
_symmetry_space_group_name_Hall '-P 2yn'
_symmetry_space_group_name_H-M 'P 1 21/n 1'
_atom_sites_solution_hydrogens geom
_atom_sites_solution_primary direct
_atom_sites_solution_secondary difmap
_audit_creation_date 2008-04-15T16:55:21-00:00
_audit_creation_method 'WinGX routine CIF_UPDATE'
_cell_angle_alpha 90
_cell_angle_beta 93.621(2)
_cell_angle_gamma 90
_cell_formula_units_Z 4
_cell_length_a 10.1874(5)
_cell_length_b 12.8131(5)
_cell_length_c 16.3439(7)
_cell_measurement_reflns_used 1966
_cell_measurement_temperature 100(2)
_cell_measurement_theta_max 27.14
_cell_measurement_theta_min 2.49
_cell_measurement_wavelength 0.71073
_cell_volume 2129.15(16)
_computing_cell_refinement 'APEX2 (BRUKER AXS, 2006)'
_computing_data_collection 'APEX2 (BRUKER AXS, 2006)'
_computing_data_reduction 'APEX2 (BRUKER AXS, 2006)'
_computing_molecular_graphics 'Ortep-3 for Windows (Farrugia, 1997)'
_computing_publication_material 'WinGX publication routines (Farrugia, 1999)'
_computing_structure_refinement 'SHELXL-97 (Sheldrick, 1997)'
_computing_structure_solution 'SIR-97 (Altomare et al., 1999'
_diffrn_ambient_temperature 100(2)
_diffrn_measured_fraction_theta_full 0.999
_diffrn_measured_fraction_theta_max 0.999
_diffrn_measurement_device 'four-circle diffractometer'
_diffrn_measurement_device_type 'BRUKER APPEX-II CCD'
_diffrn_measurement_method 'omega and phi scans'
_diffrn_radiation_monochromator graphite
_diffrn_radiation_probe x-ray
_diffrn_radiation_source 'fine-focus sealed tube'
_diffrn_radiation_type MoK\a
_diffrn_radiation_wavelength 0.7107
_diffrn_reflns_av_R_equivalents 0.0332
_diffrn_reflns_av_unetI/netI 0.0213
_diffrn_reflns_limit_h_max 12
_diffrn_reflns_limit_h_min -12
_diffrn_reflns_limit_k_max 16
_diffrn_reflns_limit_k_min 0
_diffrn_reflns_limit_l_max 20
_diffrn_reflns_limit_l_min 0
_diffrn_reflns_number 33014
_diffrn_reflns_theta_full 26.37
_diffrn_reflns_theta_max 26.37
_diffrn_reflns_theta_min 2.02
_exptl_absorpt_coefficient_mu 1.141
_exptl_absorpt_correction_T_max 0.872
_exptl_absorpt_correction_T_min 0.731
_exptl_absorpt_correction_type multi-scan
_exptl_absorpt_process_details 'BRUKER SADABS'
_exptl_crystal_colour green
_exptl_crystal_density_diffrn 1.762
_exptl_crystal_density_method 'not measured'
_exptl_crystal_description prism
_exptl_crystal_F_000 1136
_exptl_crystal_size_max 0.27
_exptl_crystal_size_mid 0.25
_exptl_crystal_size_min 0.12
_refine_diff_density_max 1.109
_refine_diff_density_min -1.943
_refine_diff_density_rms 0.167
_refine_ls_extinction_method none
_refine_ls_goodness_of_fit_ref 1.103
_refine_ls_hydrogen_treatment constr
_refine_ls_matrix_type full
_refine_ls_number_parameters 310
_refine_ls_number_reflns 4348
_refine_ls_number_restraints 0
_refine_ls_restrained_S_all 1.103
_refine_ls_R_factor_all 0.0755
_refine_ls_R_factor_gt 0.0672
_refine_ls_shift/su_max 0
_refine_ls_shift/su_mean 0
_refine_ls_structure_factor_coef Fsqd
_refine_ls_weighting_details 'calc w=1/[\s^2^(Fo^2^)+(0.1504P)^2^+4.3839P] where P=(Fo^2^+2Fc^2^)/3'
_refine_ls_weighting_scheme calc
_refine_ls_wR_factor_gt 0.2194
_refine_ls_wR_factor_ref 0.2284
_reflns_number_gt 3647
_reflns_number_total 4348
_reflns_threshold_expression >2sigma(I)
_cod_data_source_file B900955H.txt
_cod_data_source_block 4b
_cod_original_sg_symbol_H-M 'P 21/n'
_cod_database_code 7104415

loop_
_symmetry_equiv_pos_as_xyz
'x, y, z'
'-x+1/2, y+1/2, -z+1/2'
'-x, -y, -z'
'x-1/2, -y-1/2, z-1/2'

loop_
_atom_site_label
_atom_site_type_symbol
_atom_site_fract_x
_atom_site_fract_y
_atom_site_fract_z
_atom_site_U_iso_or_equiv
_atom_site_adp_type
_atom_site_occupancy
_atom_site_symmetry_multiplicity
_atom_site_calc_flag
_atom_site_refinement_flags
_atom_site_disorder_assembly
_atom_site_disorder_group
Mn1 Mn 0.84746(6) 0.10639(5) 0.83912(4) 0.0246(2) Uani 1 1 d . . .
S3 S 1.09049(11) 0.38236(9) 0.75936(7) 0.0326(3) Uani 1 1 d . . .
C2 C 1.0186(4) 0.2633(4) 0.7580(3) 0.0283(9) Uani 1 1 d . . .
H2 H 1.034 0.2122 0.7176 0.034 Uiso 1 1 calc R . .
N1 N 0.9393(3) 0.2473(3) 0.8176(2) 0.0259(8) Uani 1 1 d . . .
C5 C 0.9332(4) 0.3348(4) 0.8665(3) 0.0294(9) Uani 1 1 d . . .
H5 H 0.8802 0.3383 0.9122 0.035 Uiso 1 1 calc R . .
C4 C 1.0096(5) 0.4156(4) 0.8437(3) 0.0325(10) Uani 1 1 d . . .
H4 H 1.0168 0.4811 0.8709 0.039 Uiso 1 1 calc R . .
N6 N 0.6811(4) 0.1929(3) 0.8480(2) 0.0307(8) Uani 1 1 d . . .
C7 C 0.6377(5) 0.2336(4) 0.9170(4) 0.0449(13) Uani 1 1 d . . .
H7 H 0.684 0.2178 0.9678 0.054 Uiso 1 1 calc R . .
C8 C 0.5288(6) 0.2972(5) 0.9172(5) 0.0605(17) Uani 1 1 d . . .
H8 H 0.5013 0.3253 0.9672 0.073 Uiso 1 1 calc R . .
C9 C 0.4604(6) 0.3196(5) 0.8443(5) 0.0567(17) Uani 1 1 d . . .
H9 H 0.3856 0.364 0.8431 0.068 Uiso 1 1 calc R . .
C10 C 0.5013(5) 0.2772(4) 0.7728(4) 0.0501(15) Uani 1 1 d . . .
H10 H 0.4532 0.2898 0.722 0.06 Uiso 1 1 calc R . .
C11 C 0.6132(5) 0.2159(3) 0.7759(3) 0.0342(11) Uani 1 1 d . . .
N12 N 0.7775(4) 0.1113(3) 0.7195(2) 0.0299(8) Uani 1 1 d . . .
C13 C 0.6683(5) 0.1689(3) 0.7033(3) 0.0334(10) Uani 1 1 d . . .
C14 C 0.6136(6) 0.1807(4) 0.6230(3) 0.0441(14) Uani 1 1 d . . .
H14 H 0.5369 0.2219 0.6124 0.053 Uiso 1 1 calc R . .
C15 C 0.6715(7) 0.1324(5) 0.5601(3) 0.0515(17) Uani 1 1 d . . .
H15 H 0.6355 0.1401 0.5054 0.062 Uiso 1 1 calc R . .
C16 C 0.7820(6) 0.0724(5) 0.5763(3) 0.0472(14) Uani 1 1 d . . .
H16 H 0.8227 0.0375 0.5333 0.057 Uiso 1 1 calc R . .
C17 C 0.8327(5) 0.0641(4) 0.6565(3) 0.0367(11) Uani 1 1 d . . .
H17 H 0.9098 0.0234 0.6677 0.044 Uiso 1 1 calc R . .
C18 C 0.7648(5) -0.0176(4) 0.8533(3) 0.0336(10) Uani 1 1 d . . .
O19 O 0.7162(4) -0.0970(3) 0.8592(3) 0.0468(9) Uani 1 1 d . . .
C20 C 0.9018(5) 0.1115(3) 0.9472(3) 0.0304(10) Uani 1 1 d . . .
O21 O 0.9385(4) 0.1134(3) 1.0146(2) 0.0407(9) Uani 1 1 d . . .
C22 C 0.9965(5) 0.0354(3) 0.8219(3) 0.0293(9) Uani 1 1 d . . .
O23 O 1.0904(3) -0.0108(3) 0.8121(2) 0.0369(8) Uani 1 1 d . . .
Cl1A Cl 0.2585(7) 0.1286(13) 0.6207(7) 0.0199(12) Uani 0.47 1 d P A 1
O2AW O 0.3262(3) 0.1095(3) 0.5509(2) 0.0355(6) Uani 0.47 1 d P A 1
O3AW O 0.2397(8) 0.2461(8) 0.6222(6) 0.0355(6) Uani 0.47 1 d P A 1
O4AW O 0.3201(10) 0.1022(17) 0.6936(8) 0.0355(6) Uani 0.47 1 d P A 1
O5AW O 0.1174(9) 0.0880(7) 0.6121(5) 0.0355(6) Uani 0.47 1 d P A 1
Cl1B Cl 0.2297(14) 0.1404(13) 0.6130(11) 0.0199(12) Uani 0.31 1 d P B 2
O2BW O 0.3262(3) 0.1095(3) 0.5509(2) 0.0355(6) Uani 0.31 1 d P B 2
O3BW O 0.2055(12) 0.2385(13) 0.6172(9) 0.0355(6) Uani 0.31 1 d P B 2
O4BW O 0.290(3) 0.0935(19) 0.6933(12) 0.0355(6) Uani 0.31 1 d P B 2
O5BW O 0.1267(14) 0.0634(11) 0.5973(8) 0.0355(6) Uani 0.31 1 d P B 2
Cl1C Cl 0.2245(19) 0.1152(15) 0.6086(13) 0.018(2) Uani 0.22 1 d P C 3
O2CW O 0.3262(3) 0.1095(3) 0.5509(2) 0.0355(6) Uani 0.22 1 d P C 3
O3CW O 0.1459(16) 0.2074(13) 0.5973(9) 0.0355(6) Uani 0.22 1 d P C 3
O4CW O 0.294(4) 0.117(2) 0.6941(18) 0.0355(6) Uani 0.22 1 d P C 3
O5CW O 0.1545(17) 0.0187(14) 0.5984(10) 0.0355(6) Uani 0.22 1 d P C 3
C6AW C 0.3559(8) 0.0659(7) 0.9017(5) 0.075(2) Uani 0.5 1 d P D 1
H6A1 H 0.3351 0.0595 0.8419 0.09 Uiso 0.5 1 calc PR D 1
H6A2 H 0.4453 0.0959 0.9097 0.09 Uiso 0.5 1 calc PR D 1
Cl7A Cl 0.24371(19) 0.15410(16) 0.94158(12) 0.0698(5) Uani 0.5 1 d P D 1
Cl8A Cl 0.3580(3) -0.0512(3) 0.94160(19) 0.0563(7) Uani 0.5 1 d P D 1
C6BW C 0.3559(8) 0.0659(7) 0.9017(5) 0.075(2) Uani 0.5 1 d P E 2
H6B1 H 0.3066 0.0086 0.873 0.09 Uiso 0.5 1 calc PR E 2
H6B2 H 0.4075 0.1024 0.8611 0.09 Uiso 0.5 1 calc PR E 2
Cl7B Cl 0.24371(19) 0.15410(16) 0.94158(12) 0.0698(5) Uani 0.5 1 d P E 2
Cl8B Cl 0.4636(4) 0.0131(3) 0.9788(3) 0.0737(10) Uani 0.5 1 d P . 2

loop_
_atom_site_aniso_label
_atom_site_aniso_U_11
_atom_site_aniso_U_22
_atom_site_aniso_U_33
_atom_site_aniso_U_23
_atom_site_aniso_U_13
_atom_site_aniso_U_12
Mn1 0.0274(4) 0.0287(4) 0.0176(4) 0.0005(2) -0.0010(3) 0.0094(2)
S3 0.0284(6) 0.0385(7) 0.0308(6) -0.0009(4) 0.0006(5) 0.0016(4)
C2 0.026(2) 0.036(2) 0.023(2) -0.0057(17) 0.0000(16) 0.0038(17)
N1 0.0240(17) 0.0333(19) 0.0197(16) -0.0017(14) -0.0040(13) 0.0101(14)
C5 0.031(2) 0.033(2) 0.024(2) -0.0024(17) -0.0029(17) 0.0082(18)
C4 0.033(2) 0.032(2) 0.032(2) -0.0034(19) -0.0046(18) 0.0087(18)
N6 0.0270(18) 0.0304(19) 0.034(2) 0.0021(15) -0.0042(15) 0.0065(15)
C7 0.037(3) 0.050(3) 0.048(3) -0.002(2) 0.002(2) 0.021(2)
C8 0.041(3) 0.060(4) 0.079(5) -0.023(3) 0.001(3) 0.023(3)
C9 0.036(3) 0.040(3) 0.092(5) -0.012(3) -0.011(3) 0.019(2)
C10 0.039(3) 0.025(2) 0.082(4) 0.000(3) -0.031(3) 0.004(2)
C11 0.034(2) 0.021(2) 0.046(3) 0.0051(19) -0.014(2) -0.0016(17)
N12 0.033(2) 0.032(2) 0.0249(19) 0.0013(14) -0.0037(15) -0.0047(15)
C13 0.038(2) 0.026(2) 0.034(2) 0.0128(18) -0.014(2) -0.0111(18)
C14 0.052(3) 0.034(3) 0.042(3) 0.018(2) -0.026(2) -0.024(2)
C15 0.067(4) 0.056(3) 0.029(3) 0.018(2) -0.022(3) -0.043(3)
C16 0.059(3) 0.060(3) 0.022(2) 0.000(2) 0.000(2) -0.036(3)
C17 0.044(3) 0.043(3) 0.022(2) -0.0014(19) -0.0027(19) -0.013(2)
C18 0.035(2) 0.038(3) 0.028(2) 0.0001(19) 0.0014(18) 0.016(2)
O19 0.045(2) 0.039(2) 0.056(2) 0.0034(17) 0.0040(18) 0.0009(17)
C20 0.034(2) 0.031(2) 0.026(2) 0.0019(17) 0.0064(18) 0.0177(18)
O21 0.054(2) 0.049(2) 0.0185(17) -0.0020(13) -0.0039(15) 0.0233(16)
C22 0.039(2) 0.029(2) 0.0200(19) -0.0009(16) -0.0016(17) 0.0054(19)
O23 0.0374(18) 0.0423(19) 0.0316(17) -0.0013(14) 0.0054(14) 0.0155(15)
Cl1A 0.004(3) 0.029(3) 0.026(2) 0.0015(18) -0.002(2) 0.000(3)
O2AW 0.0340(15) 0.0428(16) 0.0308(11) -0.0087(10) 0.0111(11) -0.0077(12)
O3AW 0.0340(15) 0.0428(16) 0.0308(11) -0.0087(10) 0.0111(11) -0.0077(12)
O4AW 0.0340(15) 0.0428(16) 0.0308(11) -0.0087(10) 0.0111(11) -0.0077(12)
O5AW 0.0340(15) 0.0428(16) 0.0308(11) -0.0087(10) 0.0111(11) -0.0077(12)
Cl1B 0.004(3) 0.029(3) 0.026(2) 0.0015(18) -0.002(2) 0.000(3)
O2BW 0.0340(15) 0.0428(16) 0.0308(11) -0.0087(10) 0.0111(11) -0.0077(12)
O3BW 0.0340(15) 0.0428(16) 0.0308(11) -0.0087(10) 0.0111(11) -0.0077(12)
O4BW 0.0340(15) 0.0428(16) 0.0308(11) -0.0087(10) 0.0111(11) -0.0077(12)
O5BW 0.0340(15) 0.0428(16) 0.0308(11) -0.0087(10) 0.0111(11) -0.0077(12)
Cl1C 0.010(5) 0.018(5) 0.026(5) 0.001(4) 0.007(4) -0.009(4)
O2CW 0.0340(15) 0.0428(16) 0.0308(11) -0.0087(10) 0.0111(11) -0.0077(12)
O3CW 0.0340(15) 0.0428(16) 0.0308(11) -0.0087(10) 0.0111(11) -0.0077(12)
O4CW 0.0340(15) 0.0428(16) 0.0308(11) -0.0087(10) 0.0111(11) -0.0077(12)
O5CW 0.0340(15) 0.0428(16) 0.0308(11) -0.0087(10) 0.0111(11) -0.0077(12)
C6AW 0.076(5) 0.080(5) 0.066(5) -0.019(4) -0.002(4) 0.019(4)
Cl7A 0.0656(10) 0.0787(12) 0.0652(11) -0.0176(9) 0.0055(8) 0.0108(9)
Cl8A 0.0582(17) 0.0559(17) 0.0539(16) 0.0084(13) -0.0031(13) -0.0064(14)
C6BW 0.076(5) 0.080(5) 0.066(5) -0.019(4) -0.002(4) 0.019(4)
Cl7B 0.0656(10) 0.0787(12) 0.0652(11) -0.0176(9) 0.0055(8) 0.0108(9)
Cl8B 0.058(2) 0.073(2) 0.090(3) 0.020(2) 0.0030(17) 0.0037(17)

loop_
_atom_type_symbol
_atom_type_description
_atom_type_scat_dispersion_real
_atom_type_scat_dispersion_imag
_atom_type_scat_source
C C 0.0033 0.0016 'International Tables Vol C Tables 4.2.6.8 and 6.1.1.4'
H H 0 0 'International Tables Vol C Tables 4.2.6.8 and 6.1.1.4'
N N 0.0061 0.0033 'International Tables Vol C Tables 4.2.6.8 and 6.1.1.4'
O O 0.0106 0.006 'International Tables Vol C Tables 4.2.6.8 and 6.1.1.4'
S S 0.1246 0.1234 'International Tables Vol C Tables 4.2.6.8 and 6.1.1.4'
Cl Cl 0.1484 0.1585 'International Tables Vol C Tables 4.2.6.8 and 6.1.1.4'
Mn Mn 0.3368 0.7283 'International Tables Vol C Tables 4.2.6.8 and 6.1.1.4'

loop_
_geom_angle_atom_site_label_1
_geom_angle_atom_site_label_2
_geom_angle_atom_site_label_3
_geom_angle
_geom_angle_site_symmetry_1
_geom_angle_site_symmetry_3
_geom_angle_publ_flag
C22 Mn1 C20 87.84(19) . . ?
C22 Mn1 C18 88.9(2) . . ?
C20 Mn1 C18 91.3(2) . . ?
C22 Mn1 N6 174.61(18) . . ?
C20 Mn1 N6 96.55(17) . . ?
C18 Mn1 N6 94.13(18) . . ?
C22 Mn1 N12 96.48(18) . . ?
C20 Mn1 N12 175.26(17) . . ?
C18 Mn1 N12 90.71(18) . . ?
N6 Mn1 N12 79.03(16) . . ?
C22 Mn1 N1 91.12(18) . . ?
C20 Mn1 N1 91.16(18) . . ?
C18 Mn1 N1 177.53(18) . . ?
N6 Mn1 N1 85.68(15) . . ?
N12 Mn1 N1 86.83(14) . . ?
C2 S3 C4 90.3(2) . . ?
N1 C2 S3 114.5(3) . . ?
N1 C2 H2 122.8 . . ?
S3 C2 H2 122.8 . . ?
C2 N1 C5 110.7(4) . . ?
C2 N1 Mn1 124.3(3) . . ?
C5 N1 Mn1 124.9(3) . . ?
C4 C5 N1 114.3(4) . . ?
C4 C5 H5 122.8 . . ?
N1 C5 H5 122.8 . . ?
C5 C4 S3 110.2(4) . . ?
C5 C4 H4 124.9 . . ?
S3 C4 H4 124.9 . . ?
C7 N6 C11 117.9(4) . . ?
C7 N6 Mn1 126.2(3) . . ?
C11 N6 Mn1 115.8(3) . . ?
N6 C7 C8 122.7(5) . . ?
N6 C7 H7 118.7 . . ?
C8 C7 H7 118.7 . . ?
C9 C8 C7 119.1(6) . . ?
C9 C8 H8 120.5 . . ?
C7 C8 H8 120.5 . . ?
C8 C9 C10 119.4(5) . . ?
C8 C9 H9 120.3 . . ?
C10 C9 H9 120.3 . . ?
C9 C10 C11 119.0(5) . . ?
C9 C10 H10 120.5 . . ?
C11 C10 H10 120.5 . . ?
N6 C11 C10 121.8(5) . . ?
N6 C11 C13 114.3(4) . . ?
C10 C11 C13 123.8(5) . . ?
C13 N12 C17 118.3(4) . . ?
C13 N12 Mn1 116.1(3) . . ?
C17 N12 Mn1 125.5(3) . . ?
N12 C13 C14 121.2(5) . . ?
N12 C13 C11 114.6(4) . . ?
C14 C13 C11 124.2(5) . . ?
C15 C14 C13 119.4(5) . . ?
C15 C14 H14 120.3 . . ?
C13 C14 H14 120.3 . . ?
C14 C15 C16 119.7(5) . . ?
C14 C15 H15 120.2 . . ?
C16 C15 H15 120.2 . . ?
C15 C16 C17 118.6(6) . . ?
C15 C16 H16 120.7 . . ?
C17 C16 H16 120.7 . . ?
N12 C17 C16 122.7(5) . . ?
N12 C17 H17 118.6 . . ?
C16 C17 H17 118.6 . . ?
O19 C18 Mn1 176.8(4) . . ?
O21 C20 Mn1 178.3(4) . . ?
O23 C22 Mn1 178.8(4) . . ?
O4AW Cl1A O2AW 116.9(8) . . ?
O4AW Cl1A O3AW 106.6(13) . . ?
O2AW Cl1A O3AW 104.9(10) . . ?
O4AW Cl1A O5AW 112.2(12) . . ?
O2AW Cl1A O5AW 112.2(8) . . ?
O3AW Cl1A O5AW 102.7(8) . . ?
O3BW Cl1B O5BW 122.4(12) . . ?
O3BW Cl1B O4BW 113.9(18) . . ?
O5BW Cl1B O4BW 97.6(13) . . ?
O5CW Cl1C O3CW 115.3(16) . . ?
O5CW Cl1C O4CW 109(2) . . ?
O3CW Cl1C O4CW 108.9(16) . . ?
Cl8A C6AW Cl7A 115.7(5) . . ?
Cl8A C6AW H6A1 108.4 . . ?
Cl7A C6AW H6A1 108.4 . . ?
Cl8A C6AW H6A2 108.4 . . ?
Cl7A C6AW H6A2 108.4 . . ?
H6A1 C6AW H6A2 107.4 . . ?

loop_
_geom_bond_atom_site_label_1
_geom_bond_atom_site_label_2
_geom_bond_distance
_geom_bond_site_symmetry_2
_geom_bond_publ_flag
Mn1 C22 1.807(5) . ?
Mn1 C20 1.819(5) . ?
Mn1 C18 1.819(5) . ?
Mn1 N6 2.038(4) . ?
Mn1 N12 2.039(4) . ?
Mn1 N1 2.074(4) . ?
S3 C2 1.691(5) . ?
S3 C4 1.705(5) . ?
C2 N1 1.321(6) . ?
C2 H2 0.95 . ?
N1 C5 1.380(6) . ?
C5 C4 1.361(7) . ?
C5 H5 0.95 . ?
C4 H4 0.95 . ?
N6 C7 1.342(7) . ?
N6 C11 1.360(6) . ?
C7 C8 1.377(7) . ?
C7 H7 0.95 . ?
C8 C9 1.373(10) . ?
C8 H8 0.95 . ?
C9 C10 1.377(9) . ?
C9 H9 0.95 . ?
C10 C11 1.383(7) . ?
C10 H10 0.95 . ?
C11 C13 1.474(7) . ?
N12 C13 1.347(6) . ?
N12 C17 1.348(6) . ?
C13 C14 1.400(7) . ?
C14 C15 1.366(10) . ?
C14 H14 0.95 . ?
C15 C16 1.375(10) . ?
C15 H15 0.95 . ?
C16 C17 1.382(7) . ?
C16 H16 0.95 . ?
C17 H17 0.95 . ?
C18 O19 1.138(6) . ?
C20 O21 1.140(6) . ?
C22 O23 1.145(6) . ?
Cl1A O4AW 1.354(17) . ?
Cl1A O2AW 1.392(14) . ?
Cl1A O3AW 1.518(19) . ?
Cl1A O5AW 1.527(12) . ?
Cl1B O3BW 1.28(2) . ?
Cl1B O5BW 1.45(2) . ?
Cl1B O4BW 1.54(3) . ?
Cl1C O5CW 1.43(2) . ?
Cl1C O3CW 1.43(3) . ?
Cl1C O4CW 1.52(4) . ?
C6AW Cl8A 1.635(10) . ?
C6AW Cl7A 1.762(8) . ?
C6AW H6A1 0.99 . ?
C6AW H6A2 0.99 . ?
Cl8B Cl8B 1.037(7) 3_657 ?

loop_
_geom_torsion_atom_site_label_1
_geom_torsion_atom_site_label_2
_geom_torsion_atom_site_label_3
_geom_torsion_atom_site_label_4
_geom_torsion
_geom_torsion_site_symmetry_1
_geom_torsion_site_symmetry_2
_geom_torsion_site_symmetry_3
_geom_torsion_site_symmetry_4
_geom_torsion_publ_flag
C4 S3 C2 N1 -0.8(3) . . . . ?
S3 C2 N1 C5 1.1(5) . . . . ?
S3 C2 N1 Mn1 -174.97(19) . . . . ?
C22 Mn1 N1 C2 42.7(4) . . . . ?
C20 Mn1 N1 C2 130.6(3) . . . . ?
C18 Mn1 N1 C2 -47(4) . . . . ?
N6 Mn1 N1 C2 -132.9(3) . . . . ?
N12 Mn1 N1 C2 -53.7(3) . . . . ?
C22 Mn1 N1 C5 -132.8(3) . . . . ?
C20 Mn1 N1 C5 -44.9(3) . . . . ?
C18 Mn1 N1 C5 137(4) . . . . ?
N6 Mn1 N1 C5 51.6(3) . . . . ?
N12 Mn1 N1 C5 130.8(3) . . . . ?
C2 N1 C5 C4 -0.8(5) . . . . ?
Mn1 N1 C5 C4 175.2(3) . . . . ?
N1 C5 C4 S3 0.2(5) . . . . ?
C2 S3 C4 C5 0.3(4) . . . . ?
C22 Mn1 N6 C7 -145.5(18) . . . . ?
C20 Mn1 N6 C7 -1.1(5) . . . . ?
C18 Mn1 N6 C7 90.7(5) . . . . ?
N12 Mn1 N6 C7 -179.4(5) . . . . ?
N1 Mn1 N6 C7 -91.8(5) . . . . ?
C22 Mn1 N6 C11 30(2) . . . . ?
C20 Mn1 N6 C11 174.8(3) . . . . ?
C18 Mn1 N6 C11 -93.4(4) . . . . ?
N12 Mn1 N6 C11 -3.5(3) . . . . ?
N1 Mn1 N6 C11 84.1(3) . . . . ?
C11 N6 C7 C8 -0.4(9) . . . . ?
Mn1 N6 C7 C8 175.5(5) . . . . ?
N6 C7 C8 C9 0.7(10) . . . . ?
C7 C8 C9 C10 0.7(10) . . . . ?
C8 C9 C10 C11 -2.3(9) . . . . ?
C7 N6 C11 C10 -1.3(7) . . . . ?
Mn1 N6 C11 C10 -177.6(4) . . . . ?
C7 N6 C11 C13 179.4(4) . . . . ?
Mn1 N6 C11 C13 3.2(5) . . . . ?
C9 C10 C11 N6 2.7(8) . . . . ?
C9 C10 C11 C13 -178.2(5) . . . . ?
C22 Mn1 N12 C13 -173.7(3) . . . . ?
C20 Mn1 N12 C13 -18(2) . . . . ?
C18 Mn1 N12 C13 97.3(3) . . . . ?
N6 Mn1 N12 C13 3.3(3) . . . . ?
N1 Mn1 N12 C13 -82.9(3) . . . . ?
C22 Mn1 N12 C17 4.8(4) . . . . ?
C20 Mn1 N12 C17 161(2) . . . . ?
C18 Mn1 N12 C17 -84.2(4) . . . . ?
N6 Mn1 N12 C17 -178.2(4) . . . . ?
N1 Mn1 N12 C17 95.6(4) . . . . ?
C17 N12 C13 C14 -0.6(6) . . . . ?
Mn1 N12 C13 C14 178.0(3) . . . . ?
C17 N12 C13 C11 178.8(4) . . . . ?
Mn1 N12 C13 C11 -2.6(5) . . . . ?
N6 C11 C13 N12 -0.4(6) . . . . ?
C10 C11 C13 N12 -179.6(4) . . . . ?
N6 C11 C13 C14 179.0(4) . . . . ?
C10 C11 C13 C14 -0.2(7) . . . . ?
N12 C13 C14 C15 0.4(7) . . . . ?
C11 C13 C14 C15 -178.9(4) . . . . ?
C13 C14 C15 C16 0.4(7) . . . . ?
C14 C15 C16 C17 -0.9(7) . . . . ?
C13 N12 C17 C16 0.0(7) . . . . ?
Mn1 N12 C17 C16 -178.5(4) . . . . ?
C15 C16 C17 N12 0.8(7) . . . . ?
C22 Mn1 C18 O19 -39(8) . . . . ?
C20 Mn1 C18 O19 -127(8) . . . . ?
N6 Mn1 C18 O19 136(8) . . . . ?
N12 Mn1 C18 O19 57(8) . . . . ?
N1 Mn1 C18 O19 51(10) . . . . ?
C22 Mn1 C20 O21 -1(17) . . . . ?
C18 Mn1 C20 O21 88(17) . . . . ?
N6 Mn1 C20 O21 -18E1(10) . . . . ?
N12 Mn1 C20 O21 -156(15) . . . . ?
N1 Mn1 C20 O21 -92(17) . . . . ?
C20 Mn1 C22 O23 5E1(2) . . . . ?
C18 Mn1 C22 O23 -4E1(2) . . . . ?
N6 Mn1 C22 O23 -16E1(2) . . . . ?
N12 Mn1 C22 O23 -13E1(2) . . . . ?
N1 Mn1 C22 O23 14E1(2) . . . . ?
